data_7054996
loop_
_publ_author_name
'Vrdoljak, Vi\<snja'
'Prugove\<cki, Biserka'
'Puli\'c, Ivana'
'Cigler, Marko'
'Sviben, Dora'
'Parlov Vukovi\'c, Jelena'
'Novak, Predrag'
'Matkovi\'c-\<Calogovi\'c, Dubravka'
'Cindri\'c, Marina'

_publ_section_title
;
 Dioxidomolybdenum(vi) complexes with isoniazid-related hydrazones:
 solution-based, mechanochemical and UV-light assisted deprotonation
;
_journal_issue 9
_journal_name_full 'New J. Chem.'
_journal_page_first 7322
_journal_paper_doi 10.1039/C5NJ01567G
_journal_volume 39
_journal_year 2015
_chemical_formula_sum 'C18 H16 Cl Mo N3 O5'
_chemical_formula_weight 485.73
_chemical_name_systematic
'cis-dioxido-methanol-(2-oxo-1-naphthaldehyde isonicotinylhydrazonato-O,N,O)molybdenum(VI) chloride'
_space_group_crystal_system triclinic
_space_group_IT_number 2
_space_group_name_Hall '-P 1'
_space_group_name_H-M_alt 'P -1'
_symmetry_space_group_name_Hall '-P 1'
_symmetry_space_group_name_H-M 'P -1'
_atom_sites_solution_hydrogens mixed
_atom_sites_solution_primary direct
_atom_sites_solution_secondary difmap
_audit_creation_method SHELXL-2013
_audit_update_record
;
2015-07-10 deposited with the CCDC.
2015-07-15 downloaded from the CCDC.
;
_cell_angle_alpha 96.890(6)
_cell_angle_beta 90.248(5)
_cell_angle_gamma 97.558(7)
_cell_formula_units_Z 2
_cell_length_a 7.5013(5)
_cell_length_b 9.4538(9)
_cell_length_c 13.3244(7)
_cell_measurement_temperature 295(2)
_cell_measurement_theta_max 32.57
_cell_measurement_theta_min 3.71
_cell_volume 929.74(12)
_computing_cell_refinement 'CrysAlis RED (Oxford Diffraction,2010)'
_computing_data_collection 'CrysAlis CCD (Oxford Diffraction,2010)'
_computing_data_reduction 'CrysAlis RED (Oxford Diffraction,2010)'
_computing_molecular_graphics 'PLATON98 (Spek, 1990)'
_computing_publication_material 'SHELXL-2013 (Sheldrick, 2013)'
_computing_structure_refinement 'SHELXL-2013 (Sheldrick, 2013)'
_computing_structure_solution 'SHELXS-97 (Sheldrick, 1990)'
_diffrn_ambient_temperature 295(2)
_diffrn_detector_area_resol_mean CCD
_diffrn_measured_fraction_theta_full 0.997
_diffrn_measured_fraction_theta_max 0.918
_diffrn_measurement_device_type graphite
_diffrn_measurement_method 'Xcalibur CCD'
_diffrn_radiation_type MoK\a
_diffrn_radiation_wavelength 0.71073
_diffrn_reflns_av_R_equivalents 0.0424
_diffrn_reflns_av_unetI/netI 0.0434
_diffrn_reflns_laue_measured_fraction_full 0.997
_diffrn_reflns_laue_measured_fraction_max 0.918
_diffrn_reflns_limit_h_max 11
_diffrn_reflns_limit_h_min -11
_diffrn_reflns_limit_k_max 13
_diffrn_reflns_limit_k_min -13
_diffrn_reflns_limit_l_max 19
_diffrn_reflns_limit_l_min -19
_diffrn_reflns_number 25507
_diffrn_reflns_point_group_measured_fraction_full 0.997
_diffrn_reflns_point_group_measured_fraction_max 0.918
_diffrn_reflns_theta_full 25.242
_diffrn_reflns_theta_max 32.573
_diffrn_reflns_theta_min 3.706
_diffrn_source 'fine-focus sealed tube'
_exptl_absorpt_coefficient_mu 0.885
_exptl_absorpt_correction_T_max 1.00000
_exptl_absorpt_correction_T_min 0.84444
_exptl_absorpt_correction_type multi-scan
_exptl_absorpt_process_details multi-scan
_exptl_crystal_colour red
_exptl_crystal_density_diffrn 1.735
_exptl_crystal_density_method 'not measured'
_exptl_crystal_description plate
_exptl_crystal_F_000 488
_exptl_crystal_size_max 0.46
_exptl_crystal_size_mid 0.38
_exptl_crystal_size_min 0.20
_refine_diff_density_max 0.638
_refine_diff_density_min -0.783
_refine_diff_density_rms 0.090
_refine_ls_extinction_method none
_refine_ls_goodness_of_fit_ref 1.049
_refine_ls_hydrogen_treatment mixed
_refine_ls_matrix_type full
_refine_ls_number_parameters 289
_refine_ls_number_reflns 6216
_refine_ls_number_restraints 0
_refine_ls_restrained_S_all 1.049
_refine_ls_R_factor_all 0.0525
_refine_ls_R_factor_gt 0.0336
_refine_ls_shift/su_max 0.001
_refine_ls_shift/su_mean 0.000
_refine_ls_structure_factor_coef Fsqd
_refine_ls_weighting_details 'w=1/[\s^2^(Fo^2^)+(0.0487P)^2^] where P=(Fo^2^+2Fc^2^)/3'
_refine_ls_weighting_scheme calc
_refine_ls_wR_factor_gt 0.0860
_refine_ls_wR_factor_ref 0.0921
_reflns_Friedel_coverage 0.000
_reflns_number_gt 4762
_reflns_number_total 6216
_reflns_threshold_expression 'I > 2\s(I)'
_cod_data_source_file c5nj01567g2.cif
_cod_data_source_block shelx
_cod_depositor_comments 'Adding full bibliography for 7054993--7055000.cif.'
_cod_database_code 7054996
_shelx_space_group_comment
;
The symmetry employed for this shelxl refinement is uniquely defined
by the following loop, which should always be used as a source of
symmetry information in preference to the above space-group names.
They are only intended as comments.
;
_shelxl_version_number 2013-4

loop_
_space_group_symop_operation_xyz
'x, y, z'
'-x, -y, -z'

loop_
_atom_site_label
_atom_site_type_symbol
_atom_site_fract_x
_atom_site_fract_y
_atom_site_fract_z
_atom_site_U_iso_or_equiv
_atom_site_adp_type
_atom_site_occupancy
_atom_site_site_symmetry_order
_atom_site_calc_flag
_atom_site_refinement_flags_posn
_atom_site_refinement_flags_adp
C1 C 0.8450(3) 0.5343(2) 0.11162(16) 0.0307(4) Uani 1 1 d . .
C2 C 0.6420(3) 0.3044(2) -0.07968(15) 0.0282(4) Uani 1 1 d . .
C3 C 0.5637(3) 0.2898(2) -0.18312(15) 0.0280(4) Uani 1 1 d . .
C4 C 0.5380(3) 0.4111(3) -0.22886(17) 0.0331(5) Uani 1 1 d . .
C5 C 0.4798(3) 0.3945(3) -0.32704(18) 0.0393(5) Uani 1 1 d . .
H5 H 0.4606 0.4745 -0.3580 0.047 Uiso 1 1 calc R U
C6 C 0.4696(3) 0.1441(3) -0.33684(19) 0.0396(5) Uani 1 1 d . .
C7 C 0.5241(3) 0.1551(3) -0.23782(17) 0.0340(5) Uani 1 1 d . .
C8 C 0.9569(3) 0.4187(2) 0.25252(16) 0.0302(4) Uani 1 1 d . .
C9 C 0.9306(3) 0.5413(2) 0.20910(16) 0.0291(4) Uani 1 1 d . .
C10 C 0.9878(3) 0.6814(2) 0.26593(16) 0.0305(4) Uani 1 1 d . .
C11 C 1.0702(3) 0.6876(3) 0.36297(17) 0.0346(5) Uani 1 1 d . .
C12 C 1.1028(3) 0.5591(3) 0.39906(18) 0.0393(5) Uani 1 1 d . .
H12 H 1.1635 0.5639 0.4606 0.047 Uiso 1 1 calc R U
C13 C 1.0483(3) 0.4287(3) 0.34663(18) 0.0386(5) Uani 1 1 d . .
C14 C 0.9625(3) 0.8130(3) 0.2309(2) 0.0383(5) Uani 1 1 d . .
C15 C 1.0154(4) 0.9417(3) 0.2890(2) 0.0449(6) Uani 1 1 d . .
H15 H 0.9979 1.0269 0.2643 0.054 Uiso 1 1 calc R U
C16 C 1.0949(4) 0.9475(3) 0.3844(2) 0.0477(6) Uani 1 1 d . .
C17 C 1.1220(4) 0.8223(3) 0.42066(19) 0.0438(6) Uani 1 1 d . .
H17 H 1.1752 0.8260 0.4842 0.053 Uiso 1 1 calc R U
C18 C 0.3597(3) 0.1955(3) 0.1269(2) 0.0437(6) Uani 1 1 d . .
H18A H 0.2769 0.2293 0.1760 0.066 Uiso 1 1 calc R U
H18B H 0.3368 0.0926 0.1137 0.066 Uiso 1 1 calc R U
H18C H 0.3447 0.2365 0.0653 0.066 Uiso 1 1 calc R U
N1 N 0.7852(2) 0.4150(2) 0.05621(13) 0.0289(4) Uani 1 1 d . .
N2 N 0.7045(3) 0.4303(2) -0.03586(14) 0.0324(4) Uani 1 1 d . .
N3 N 0.4500(3) 0.2628(2) -0.37923(16) 0.0385(5) Uani 1 1 d . .
O1 O 0.6479(2) 0.18352(16) -0.03978(11) 0.0331(3) Uani 1 1 d . .
O2 O 0.8988(2) 0.28441(17) 0.21026(12) 0.0359(4) Uani 1 1 d . .
O3 O 1.0036(2) 0.1857(2) 0.01887(14) 0.0453(4) Uani 1 1 d . .
O4 O 0.7454(2) 0.01711(18) 0.10536(13) 0.0419(4) Uani 1 1 d . .
O5 O 0.5401(2) 0.2377(2) 0.16507(13) 0.0390(4) Uani 1 1 d . .
Cl Cl 0.48768(12) 0.24465(8) 0.39443(5) 0.05728(19) Uani 1 1 d . .
Mo Mo 0.80850(2) 0.18785(2) 0.08084(2) 0.02899(7) Uani 1 1 d . .
H1 H 0.830(3) 0.610(3) 0.084(2) 0.040(7) Uiso 1 1 d . .
H3 H 0.441(3) 0.259(3) -0.439(2) 0.038(7) Uiso 1 1 d . .
H4 H 0.555(3) 0.494(3) -0.1946(19) 0.029(6) Uiso 1 1 d . .
H6 H 0.448(3) 0.061(3) -0.382(2) 0.032(6) Uiso 1 1 d . .
H7 H 0.544(4) 0.080(3) -0.205(2) 0.055(9) Uiso 1 1 d . .
H13 H 1.065(4) 0.338(3) 0.366(2) 0.052(8) Uiso 1 1 d . .
H14 H 0.910(3) 0.818(3) 0.174(2) 0.035(7) Uiso 1 1 d . .
H16 H 1.132(4) 1.045(4) 0.430(3) 0.066(9) Uiso 1 1 d . .
H05 H 0.546(4) 0.247(3) 0.220(2) 0.034(7) Uiso 1 1 d . .

loop_
_atom_site_aniso_label
_atom_site_aniso_U_11
_atom_site_aniso_U_22
_atom_site_aniso_U_33
_atom_site_aniso_U_23
_atom_site_aniso_U_13
_atom_site_aniso_U_12
C1 0.0361(11) 0.0312(11) 0.0255(10) 0.0060(9) 0.0006(8) 0.0051(9)
C2 0.0300(10) 0.0342(11) 0.0213(9) 0.0048(8) 0.0023(8) 0.0057(9)
C3 0.0285(10) 0.0344(11) 0.0219(9) 0.0047(8) 0.0029(8) 0.0052(8)
C4 0.0423(13) 0.0307(11) 0.0271(11) 0.0008(9) -0.0058(9) 0.0103(9)
C5 0.0468(13) 0.0411(13) 0.0333(12) 0.0113(10) -0.0005(10) 0.0124(11)
C6 0.0498(14) 0.0382(13) 0.0290(12) 0.0003(10) -0.0016(10) 0.0027(11)
C7 0.0418(12) 0.0333(11) 0.0264(11) 0.0048(9) -0.0022(9) 0.0019(10)
C8 0.0301(10) 0.0344(11) 0.0257(10) 0.0038(8) 0.0022(8) 0.0029(8)
C9 0.0291(10) 0.0348(11) 0.0234(10) 0.0030(8) 0.0014(8) 0.0043(8)
C10 0.0290(10) 0.0352(11) 0.0260(10) 0.0004(8) 0.0025(8) 0.0021(9)
C11 0.0331(11) 0.0438(13) 0.0251(10) 0.0011(9) 0.0033(9) 0.0012(10)
C12 0.0412(13) 0.0508(14) 0.0249(11) 0.0062(10) -0.0041(9) 0.0003(11)
C13 0.0432(13) 0.0444(14) 0.0290(11) 0.0111(10) -0.0040(10) 0.0029(11)
C14 0.0436(13) 0.0375(13) 0.0334(12) 0.0021(10) -0.0037(10) 0.0055(10)
C15 0.0552(15) 0.0346(13) 0.0436(14) -0.0010(11) -0.0013(12) 0.0067(11)
C16 0.0510(15) 0.0438(15) 0.0435(15) -0.0098(12) 0.0039(12) 0.0017(12)
C17 0.0453(13) 0.0528(15) 0.0288(12) -0.0049(11) -0.0024(10) -0.0006(11)
C18 0.0356(12) 0.0486(15) 0.0465(15) 0.0031(12) -0.0018(11) 0.0063(11)
N1 0.0337(9) 0.0317(9) 0.0216(8) 0.0051(7) -0.0020(7) 0.0037(7)
N2 0.0408(10) 0.0342(10) 0.0229(9) 0.0056(7) -0.0046(7) 0.0063(8)
N3 0.0460(12) 0.0486(12) 0.0213(9) 0.0052(9) -0.0020(8) 0.0072(9)
O1 0.0421(9) 0.0318(8) 0.0257(7) 0.0073(6) -0.0042(6) 0.0032(7)
O2 0.0455(9) 0.0333(8) 0.0290(8) 0.0061(6) -0.0087(7) 0.0042(7)
O3 0.0386(9) 0.0555(11) 0.0425(10) 0.0048(8) 0.0052(8) 0.0101(8)
O4 0.0555(10) 0.0324(8) 0.0389(9) 0.0093(7) -0.0032(8) 0.0054(8)
O5 0.0362(9) 0.0564(11) 0.0246(8) 0.0045(8) 0.0004(7) 0.0071(8)
Cl 0.0912(6) 0.0545(4) 0.0257(3) 0.0074(3) 0.0000(3) 0.0062(4)
Mo 0.03324(11) 0.02955(10) 0.02530(10) 0.00562(7) -0.00081(7) 0.00635(7)

loop_
_atom_type_symbol
_atom_type_description
_atom_type_scat_dispersion_real
_atom_type_scat_dispersion_imag
_atom_type_scat_source
C C 0.0033 0.0016 'International Tables Vol C Tables 4.2.6.8 and 6.1.1.4'
H H 0.0000 0.0000 'International Tables Vol C Tables 4.2.6.8 and 6.1.1.4'
N N 0.0061 0.0033 'International Tables Vol C Tables 4.2.6.8 and 6.1.1.4'
O O 0.0106 0.0060 'International Tables Vol C Tables 4.2.6.8 and 6.1.1.4'
Cl Cl 0.1484 0.1585 'International Tables Vol C Tables 4.2.6.8 and 6.1.1.4'
Mo Mo -1.6832 0.6857 'International Tables Vol C Tables 4.2.6.8 and 6.1.1.4'

loop_
_geom_angle_atom_site_label_1
_geom_angle_atom_site_label_2
_geom_angle_atom_site_label_3
_geom_angle
N1 C1 C9 123.8(2)
N2 C2 O1 124.38(19)
N2 C2 C3 119.26(19)
O1 C2 C3 116.32(18)
C7 C3 C4 119.1(2)
C7 C3 C2 120.01(19)
C4 C3 C2 120.8(2)
C5 C4 C3 119.3(2)
N3 C5 C4 120.1(2)
N3 C6 C7 120.0(2)
C6 C7 C3 119.4(2)
O2 C8 C9 123.8(2)
O2 C8 C13 115.1(2)
C9 C8 C13 121.1(2)
C8 C9 C1 122.4(2)
C8 C9 C10 118.59(19)
C1 C9 C10 119.0(2)
C14 C10 C11 117.7(2)
C14 C10 C9 123.5(2)
C11 C10 C9 118.8(2)
C12 C11 C17 121.0(2)
C12 C11 C10 119.3(2)
C17 C11 C10 119.7(2)
C13 C12 C11 121.9(2)
C12 C13 C8 120.1(2)
C15 C14 C10 120.9(2)
C14 C15 C16 121.4(3)
C17 C16 C15 119.4(2)
C16 C17 C11 121.0(2)
C1 N1 N2 115.37(18)
C1 N1 Mo 129.68(15)
N2 N1 Mo 114.79(13)
C2 N2 N1 108.57(18)
C6 N3 C5 122.1(2)
C2 O1 Mo 118.40(13)
C8 O2 Mo 138.30(14)
C18 O5 Mo 126.46(15)
O3 Mo O4 105.93(9)
O3 Mo O2 99.56(8)
O4 Mo O2 102.92(8)
O3 Mo O1 97.38(8)
O4 Mo O1 97.80(7)
O2 Mo O1 148.37(7)
O3 Mo N1 93.48(8)
O4 Mo N1 159.18(8)
O2 Mo N1 80.67(6)
O1 Mo N1 71.78(6)
O3 Mo O5 169.25(8)
O4 Mo O5 84.81(8)
O2 Mo O5 77.51(7)
O1 Mo O5 80.88(6)
N1 Mo O5 75.88(7)

loop_
_geom_bond_atom_site_label_1
_geom_bond_atom_site_label_2
_geom_bond_distance
C1 N1 1.297(3)
C1 C9 1.437(3)
C2 N2 1.289(3)
C2 O1 1.322(2)
C2 C3 1.480(3)
C3 C7 1.384(3)
C3 C4 1.396(3)
C4 C5 1.362(3)
C5 N3 1.342(3)
C6 N3 1.340(3)
C6 C7 1.367(3)
C8 O2 1.341(3)
C8 C9 1.392(3)
C8 C13 1.414(3)
C9 C10 1.455(3)
C10 C14 1.415(3)
C10 C11 1.422(3)
C11 C12 1.409(4)
C11 C17 1.413(3)
C12 C13 1.353(4)
C14 C15 1.373(3)
C15 C16 1.393(4)
C16 C17 1.370(4)
C18 O5 1.432(3)
N1 N2 1.397(2)
N1 Mo 2.2402(18)
O1 Mo 1.9976(15)
O2 Mo 1.9274(16)
O3 Mo 1.6845(17)
O4 Mo 1.6920(17)
O5 Mo 2.3828(17)
